data_1565221
loop_
_publ_author_name
'Lara-Cer\'on, Jes\'us A.'
'Jim\'enez-P\'erez, V\'ictor M.'
'Molina-Paredes, Areli A.'
'Ochoa, Mar\'ia E.'
'S\'abio, Rafael M.'
'Amaral, Andr\'e C.'
'da Silva, Robson R.'
'Ribeiro, Sidney J.L.'
'da S. Barud, Hernane'
'Mu\~noz-Flores, Blanca M.'

_publ_section_title
;
 Ultrasound-assisted synthesis of organotin compounds and their
 application as luminescent dye in silk fibroin scaffolds
;
_journal_name_full 'Inorganica Chimica Acta'
_journal_page_first 119490
_journal_paper_doi 10.1016/j.ica.2020.119490
_journal_volume 505
_journal_year 2020
_chemical_absolute_configuration unk
_chemical_formula_sum 'C35 H30 N2 O4.5 Sn'
_chemical_formula_weight 669.30
_space_group_crystal_system monoclinic
_space_group_IT_number 4
_space_group_name_Hall 'P 2yb'
_space_group_name_H-M_alt 'P 1 21 1'
_symmetry_cell_setting monoclinic
_symmetry_space_group_name_H-M 'P 1 21 1'
_atom_sites_solution_hydrogens mixed
_cell_angle_alpha 90
_cell_angle_beta 94.560(2)
_cell_angle_gamma 90
_cell_formula_units_Z 4
_cell_length_a 9.1929(6)
_cell_length_b 24.4368(17)
_cell_length_c 13.3037(9)
_cell_measurement_reflns_used 9529
_cell_measurement_temperature 275(2)
_cell_measurement_theta_max 29.62
_cell_measurement_theta_min 2.73
_cell_volume 2979.2(3)
_computing_cell_refinement 'Bruker SAINT'
_computing_data_collection 'Bruker APEX2'
_computing_data_reduction 'Bruker SAINT'
_computing_molecular_graphics 'Bruker SHELXTL'
_computing_structure_refinement 'SHELXL-2014 (Sheldrick 2014)'
_computing_structure_solution 'SHELXS-97 (Sheldrick 2008)'
_diffrn_ambient_temperature 275(2)
_diffrn_measured_fraction_theta_full 0.998
_diffrn_measured_fraction_theta_max 0.997
_diffrn_measurement_device_type 'Bruker APEX-II CCD'
_diffrn_measurement_method '\f and \w scans'
_diffrn_radiation_type MoK\a
_diffrn_radiation_wavelength 0.71073
_diffrn_reflns_av_R_equivalents 0.1680
_diffrn_reflns_av_unetI/netI 0.0549
_diffrn_reflns_Laue_measured_fraction_full 0.998
_diffrn_reflns_Laue_measured_fraction_max 0.997
_diffrn_reflns_limit_h_max 13
_diffrn_reflns_limit_h_min -13
_diffrn_reflns_limit_k_max 35
_diffrn_reflns_limit_k_min -35
_diffrn_reflns_limit_l_max 19
_diffrn_reflns_limit_l_min -19
_diffrn_reflns_number 210234
_diffrn_reflns_point_group_measured_fraction_full 0.998
_diffrn_reflns_point_group_measured_fraction_max 0.997
_diffrn_reflns_theta_full 25.242
_diffrn_reflns_theta_max 31.102
_diffrn_reflns_theta_min 2.266
_diffrn_standards_number 0
_exptl_absorpt_coefficient_mu 0.902
_exptl_absorpt_correction_type none
_exptl_crystal_colour yellow
_exptl_crystal_density_diffrn 1.492
_exptl_crystal_description prism
_exptl_crystal_F_000 1360
_exptl_crystal_size_max 0.35
_exptl_crystal_size_mid 0.20
_exptl_crystal_size_min 0.15
_refine_diff_density_max 1.274
_refine_diff_density_min -1.087
_refine_diff_density_rms 0.130
_refine_ls_abs_structure_details
;
 Refined as an inversion twin.
;
_refine_ls_abs_structure_Flack 0.97(3)
_refine_ls_extinction_coef 0.0219(12)
_refine_ls_extinction_expression Fc^*^=kFc[1+0.001xFc^2^\l^3^/sin(2\q)]^-1/4^
_refine_ls_extinction_method 'SHELXL-2018/1 (Sheldrick 2018)'
_refine_ls_goodness_of_fit_ref 1.111
_refine_ls_hydrogen_treatment mixed
_refine_ls_matrix_type full
_refine_ls_number_parameters 774
_refine_ls_number_reflns 19102
_refine_ls_number_restraints 1
_refine_ls_restrained_S_all 1.111
_refine_ls_R_factor_all 0.0781
_refine_ls_R_factor_gt 0.0636
_refine_ls_shift/su_max 0.004
_refine_ls_shift/su_mean 0.000
_refine_ls_structure_factor_coef Fsqd
_refine_ls_weighting_details 'w=1/[\s^2^(Fo^2^)+(0.0603P)^2^+6.4512P] where P=(Fo^2^+2Fc^2^)/3'
_refine_ls_weighting_scheme calc
_refine_ls_wR_factor_gt 0.1534
_refine_ls_wR_factor_ref 0.1641
_reflns_Friedel_coverage 0.959
_reflns_Friedel_fraction_full 0.998
_reflns_Friedel_fraction_max 0.997
_reflns_number_gt 16419
_reflns_number_total 19102
_reflns_threshold_expression 'I > 2\s(I)'
_cod_data_source_file ICA-2020-505-119490.cif
_cod_data_source_block 1
_cod_depositor_comments
;
The following automatic conversions were performed:

data item '_symmetry_cell_setting' value 'Monoclinic' was changed to
'monoclinic' in accordance with the built-in table derived from the
CIF Core dictionary named 'cif_core.dic' version 2.4.5 last updated
on 2014-11-21.

Automatic conversion script
Id: cif_fix_values 8738 2021-04-28 16:35:53Z antanas 
;
_cod_original_sg_symbol_H-M 'P 21'
_cod_original_formula_sum 'C35 H30 N2 O4.50 Sn'
_cod_database_code 1565221
_shelx_space_group_comment
;
The symmetry employed for this shelxl refinement is uniquely defined
by the following loop, which should always be used as a source of
symmetry information in preference to the above space-group names.
They are only intended as comments.
;
_shelx_estimated_absorpt_t_min 0.743
_shelx_estimated_absorpt_t_max 0.877

loop_
_space_group_symop_operation_xyz
'x, y, z'
'-x, y+1/2, -z'

loop_
_atom_site_label
_atom_site_type_symbol
_atom_site_fract_x
_atom_site_fract_y
_atom_site_fract_z
_atom_site_U_iso_or_equiv
_atom_site_adp_type
_atom_site_occupancy
_atom_site_site_symmetry_order
_atom_site_calc_flag
_atom_site_refinement_flags_posn
_atom_site_refinement_flags_adp
_atom_site_refinement_flags_occupancy
_atom_site_disorder_assembly
_atom_site_disorder_group
Sn1 Sn 0.49778(6) 0.35062(2) 0.63436(4) 0.03843(14) Uani 1 1 d . . . . .
Sn2 Sn 0.42962(6) 0.15192(2) 0.07723(4) 0.03922(15) Uani 1 1 d . . . . .
O4 O 0.5369(8) 0.2255(3) 0.1039(5) 0.0455(14) Uani 1 1 d . . . . .
N3 N 0.4457(6) 0.1478(3) 0.2386(4) 0.0270(10) Uani 1 1 d . . . . .
O2 O 0.6536(7) 0.4122(3) 0.5990(5) 0.0465(15) Uani 1 1 d . . . . .
O1 O 0.3884(8) 0.2770(3) 0.6091(4) 0.0461(14) Uani 1 1 d . . . . .
O6 O 0.1553(8) 0.0508(4) 0.2282(6) 0.058(2) Uani 1 1 d . . . . .
O3 O 0.7617(9) 0.4538(3) 0.4784(6) 0.0571(19) Uani 1 1 d . . . . .
N1 N 0.4767(6) 0.3549(3) 0.4724(4) 0.0295(10) Uani 1 1 d . . . . .
C45 C 0.5191(7) 0.1795(3) 0.3020(5) 0.0280(12) Uani 1 1 d . . . . .
H45 H 0.511875 0.171995 0.369993 0.034 Uiso 1 1 calc R U . . .
O5 O 0.2740(7) 0.0907(3) 0.1105(5) 0.0527(17) Uani 1 1 d . . . . .
C56 C 0.5951(9) 0.0849(3) 0.4868(6) 0.0360(15) Uani 1 1 d . . . . .
C44 C 0.6097(8) 0.2246(3) 0.2797(5) 0.0301(13) Uani 1 1 d . . . . .
C43 C 0.7010(9) 0.2499(3) 0.3636(6) 0.0311(14) Uani 1 1 d . . . . .
C23 C 0.6468(9) 0.3180(4) 0.7491(6) 0.044(2) Uani 1 1 d . . . . .
C35 C 0.6137(9) 0.2459(3) 0.1822(6) 0.0347(14) Uani 1 1 d . . . . .
C9 C 0.2216(9) 0.2529(3) 0.3512(6) 0.0320(15) Uani 1 1 d . . . . .
C29 C 0.3238(9) 0.3972(4) 0.6845(6) 0.0366(16) Uani 1 1 d . . . . .
C10 C 0.3113(8) 0.2782(3) 0.4330(6) 0.0313(13) Uani 1 1 d . . . . .
N4 N 0.8270(9) 0.0698(4) 0.4519(7) 0.0512(19) Uani 1 1 d . . . . .
NH2 H 0.920626 0.067487 0.457053 0.061 Uiso 1 1 calc R U . . .
C49 C 0.5950(9) 0.0652(3) 0.3866(6) 0.0366(15) Uani 1 1 d . . . . .
C3 C 0.1338(11) 0.1887(3) 0.4737(8) 0.0460(19) Uani 1 1 d . . . . .
H3 H 0.074737 0.159274 0.488004 0.055 Uiso 1 1 calc R U . . .
C11 C 0.4005(8) 0.3233(3) 0.4099(5) 0.0310(13) Uani 1 1 d . . . . .
H11 H 0.404652 0.331138 0.341827 0.037 Uiso 1 1 calc R U . . .
C4 C 0.1305(9) 0.2085(3) 0.3724(7) 0.0386(16) Uani 1 1 d . . . . .
C48 C 0.4697(9) 0.0530(3) 0.3117(7) 0.0424(18) Uani 1 1 d . . . . .
H48A H 0.411891 0.024185 0.339090 0.051 Uiso 1 1 calc R U . . .
H48B H 0.508356 0.038708 0.251246 0.051 Uiso 1 1 calc R U . . .
N2 N 0.0818(10) 0.4353(4) 0.2689(8) 0.061(2) Uani 1 1 d . . . . .
NH1 H -0.011674 0.438289 0.264160 0.073 Uiso 1 1 calc R U . . .
C13 C 0.5485(9) 0.4021(3) 0.4299(6) 0.0359(15) Uani 1 1 d . . . . .
H13 H 0.593457 0.391146 0.368623 0.043 Uiso 1 1 calc R U . . .
C57 C 0.2814(10) 0.1841(4) -0.0363(6) 0.0448(19) Uani 1 1 d . . . . .
C47 C 0.3670(8) 0.1015(3) 0.2811(6) 0.0311(13) Uani 1 1 d . . . . .
H47 H 0.318785 0.114001 0.340068 0.037 Uiso 1 1 calc R U . . .
C8 C 0.2162(11) 0.2704(4) 0.2504(7) 0.0420(18) Uani 1 1 d . . . . .
H8 H 0.273086 0.300028 0.233884 0.050 Uiso 1 1 calc R U . . .
C22 C 0.3111(10) 0.4176(4) 0.2327(7) 0.0429(18) Uani 1 1 d . . . . .
C38 C 0.7885(9) 0.2956(3) 0.3424(7) 0.0377(16) Uani 1 1 d . . . . .
C1 C 0.3111(8) 0.2574(3) 0.5309(6) 0.0337(14) Uani 1 1 d . . . . .
C12 C 0.6658(10) 0.4243(3) 0.5077(7) 0.0405(18) Uani 1 1 d . . . . .
C36 C 0.7023(11) 0.2920(4) 0.1643(7) 0.0454(19) Uani 1 1 d . . . . .
H36 H 0.703252 0.306103 0.099462 0.054 Uiso 1 1 calc R U . . .
C17 C 0.1643(10) 0.4161(4) 0.1965(8) 0.0452(19) Uani 1 1 d . . . . .
C34 C 0.3354(14) 0.4204(5) 0.7782(8) 0.052(3) Uani 1 1 d . . . . .
H34 H 0.424231 0.418909 0.816774 0.062 Uiso 1 1 calc R U . . .
C65 C 0.8532(13) 0.0750(5) 0.0568(13) 0.072(4) Uani 1 1 d . . . . .
H65 H 0.941514 0.075708 0.096046 0.086 Uiso 1 1 calc R U . . .
C51 C 0.7415(11) 0.0876(4) 0.5270(8) 0.047(2) Uani 1 1 d . . . . .
C55 C 0.4882(11) 0.1017(4) 0.5482(7) 0.050(2) Uani 1 1 d . . . . .
H55 H 0.389988 0.098912 0.525963 0.060 Uiso 1 1 calc R U . . .
C62 C 0.1590(11) 0.1537(6) -0.0766(7) 0.061(2) Uani 1 1 d . . . . .
H62 H 0.136742 0.120191 -0.048346 0.073 Uiso 1 1 calc R U . . .
C50 C 0.7372(11) 0.0566(4) 0.3682(8) 0.046(2) Uani 1 1 d . . . . .
H50 H 0.768511 0.043654 0.307777 0.055 Uiso 1 1 calc R U . . .
C66 C 0.8411(14) 0.0453(5) -0.0318(11) 0.067(3) Uani 1 1 d . . . . .
H66 H 0.920113 0.025784 -0.052591 0.080 Uiso 1 1 calc R U . . .
C39 C 0.8794(11) 0.3201(4) 0.4204(8) 0.051(2) Uani 1 1 d . . . . .
H39 H 0.939912 0.349136 0.406069 0.061 Uiso 1 1 calc R U . . .
C42 C 0.7070(10) 0.2311(4) 0.4643(7) 0.0414(17) Uani 1 1 d . . . . .
H42 H 0.651223 0.201043 0.480332 0.050 Uiso 1 1 calc R U . . .
C2 C 0.2200(11) 0.2114(3) 0.5489(7) 0.0443(18) Uani 1 1 d . . . . .
H2 H 0.220502 0.197045 0.613614 0.053 Uiso 1 1 calc R U . . .
C63 C 0.6033(9) 0.1035(4) 0.0318(6) 0.0385(17) Uani 1 1 d . . . . .
C5 C 0.0404(11) 0.1834(4) 0.2946(8) 0.051(2) Uani 1 1 d . . . . .
H5 H -0.019048 0.154206 0.309802 0.061 Uiso 1 1 calc R U . . .
C6 C 0.0398(12) 0.2012(4) 0.1987(8) 0.056(2) Uani 1 1 d . . . . .
H6 H -0.020362 0.184448 0.148234 0.067 Uiso 1 1 calc R U . . .
C19 C 0.2256(16) 0.3770(6) 0.0422(9) 0.070(3) Uani 1 1 d . . . . .
H19 H 0.197313 0.362890 -0.021282 0.084 Uiso 1 1 calc R U . . .
C21 C 0.4170(12) 0.3995(5) 0.1705(8) 0.055(2) Uani 1 1 d . . . . .
H21 H 0.515562 0.401163 0.192127 0.066 Uiso 1 1 calc R U . . .
C7 C 0.1289(11) 0.2448(4) 0.1747(7) 0.051(2) Uani 1 1 d . . . . .
H7 H 0.129665 0.256651 0.108277 0.061 Uiso 1 1 calc R U . . .
C64 C 0.7363(10) 0.1032(5) 0.0872(8) 0.053(2) Uani 1 1 d . . . . .
H64 H 0.746804 0.122792 0.147211 0.063 Uiso 1 1 calc R U . . .
C46 C 0.2535(9) 0.0797(4) 0.2024(8) 0.0426(19) Uani 1 1 d . . . . .
C27 C 0.8543(15) 0.3301(8) 0.8685(11) 0.088(5) Uani 1 1 d . . . . .
H27 H 0.934399 0.350747 0.893109 0.105 Uiso 1 1 calc R U . . .
C52 C 0.7855(13) 0.1069(5) 0.6232(8) 0.059(3) Uani 1 1 d . . . . .
H52 H 0.883182 0.108486 0.647341 0.071 Uiso 1 1 calc R U . . .
C24 C 0.6221(13) 0.2677(6) 0.7895(8) 0.062(3) Uani 1 1 d . . . . .
H24 H 0.545748 0.245970 0.762106 0.075 Uiso 1 1 calc R U . . .
C25 C 0.7124(15) 0.2489(6) 0.8723(9) 0.070(3) Uani 1 1 d . . . . .
H25 H 0.694757 0.214946 0.900519 0.084 Uiso 1 1 calc R U . . .
C15 C 0.3152(10) 0.4391(3) 0.3339(7) 0.0425(18) Uani 1 1 d . . . . .
C14 C 0.4457(11) 0.4507(3) 0.4065(7) 0.0442(18) Uani 1 1 d . . . . .
H14A H 0.411212 0.463584 0.469351 0.053 Uiso 1 1 calc R U . . .
H14B H 0.501277 0.480125 0.379169 0.053 Uiso 1 1 calc R U . . .
C30 C 0.1916(11) 0.4000(5) 0.6281(10) 0.060(3) Uani 1 1 d . . . . .
H30 H 0.181471 0.384247 0.564306 0.072 Uiso 1 1 calc R U . . .
C16 C 0.1747(12) 0.4491(5) 0.3518(10) 0.056(2) Uani 1 1 d . . . . .
H16 H 0.144807 0.463397 0.411566 0.068 Uiso 1 1 calc R U . . .
C37 C 0.7853(10) 0.3154(4) 0.2413(8) 0.049(2) Uani 1 1 d . . . . .
H37 H 0.842315 0.345546 0.227779 0.058 Uiso 1 1 calc R U . . .
C20 C 0.3714(18) 0.3788(7) 0.0745(11) 0.084(5) Uani 1 1 d . . . . .
H20 H 0.440427 0.366228 0.032483 0.101 Uiso 1 1 calc R U . . .
C67 C 0.7066(17) 0.0454(6) -0.0896(11) 0.072(4) Uani 1 1 d . . . . .
H67 H 0.695050 0.025436 -0.149315 0.087 Uiso 1 1 calc R U . . .
C40 C 0.8782(12) 0.3012(4) 0.5167(8) 0.055(2) Uani 1 1 d . . . . .
H40 H 0.934693 0.318389 0.568558 0.066 Uiso 1 1 calc R U . . .
C192 C 0.8258(15) 0.2802(8) 0.9117(9) 0.082(5) Uani 1 1 d . . . . .
H26 H 0.883897 0.267973 0.967678 0.099 Uiso 1 1 calc R U . . .
C33 C 0.219(2) 0.4461(5) 0.8168(11) 0.079(5) Uani 1 1 d . . . . .
H33 H 0.227541 0.461399 0.880963 0.095 Uiso 1 1 calc R U . . .
C28 C 0.7612(12) 0.3497(7) 0.7866(11) 0.076(4) Uani 1 1 d . . . . .
H28 H 0.777575 0.383735 0.758463 0.091 Uiso 1 1 calc R U . . .
C41 C 0.7931(11) 0.2564(4) 0.5378(7) 0.048(2) Uani 1 1 d . . . . .
H41 H 0.795010 0.243424 0.603600 0.057 Uiso 1 1 calc R U . . .
C60 C 0.0991(17) 0.2243(9) -0.1986(10) 0.092(6) Uani 1 1 d . . . . .
H60 H 0.037582 0.237396 -0.252095 0.110 Uiso 1 1 calc R U . . .
C58 C 0.3060(13) 0.2348(6) -0.0797(8) 0.060(3) Uani 1 1 d . . . . .
H58 H 0.384681 0.256054 -0.054851 0.072 Uiso 1 1 calc R U . . .
C18 C 0.1207(15) 0.3957(5) 0.1020(9) 0.068(3) Uani 1 1 d . . . . .
H18 H 0.022433 0.394742 0.079224 0.081 Uiso 1 1 calc R U . . .
C61 C 0.0739(18) 0.1737(8) -0.1570(12) 0.095(6) Uani 1 1 d . . . . .
H61 H -0.003426 0.152594 -0.184734 0.115 Uiso 1 1 calc R U . . .
C32 C 0.0860(17) 0.4485(5) 0.7570(14) 0.083(5) Uani 1 1 d . . . . .
H32 H 0.006338 0.465985 0.781688 0.099 Uiso 1 1 calc R U . . .
C54 C 0.5289(14) 0.1221(6) 0.6410(8) 0.065(3) Uani 1 1 d . . . . .
H54 H 0.457299 0.135664 0.679847 0.078 Uiso 1 1 calc R U . . .
C68 C 0.5912(12) 0.0753(5) -0.0572(8) 0.052(2) Uani 1 1 d . . . . .
H68 H 0.503280 0.076188 -0.097001 0.062 Uiso 1 1 calc R U . . .
C59 C 0.2119(18) 0.2542(9) -0.1614(12) 0.091(5) Uani 1 1 d . . . . .
H59 H 0.229116 0.288219 -0.189508 0.109 Uiso 1 1 calc R U . . .
C31 C 0.0727(14) 0.4262(6) 0.6662(15) 0.080(4) Uani 1 1 d . . . . .
H31 H -0.016078 0.428021 0.627536 0.096 Uiso 1 1 calc R U . . .
C53 C 0.6743(18) 0.1236(6) 0.6803(8) 0.076(4) Uani 1 1 d . . . . .
H53 H 0.696609 0.135971 0.745793 0.091 Uiso 1 1 calc R U . . .
O7 O 0.8762(8) 0.5488(3) 0.5659(7) 0.0536(16) Uani 1 1 d . . . . .
O8 O 0.7895(13) 0.4704(6) 0.2764(10) 0.098(3) Uani 1 1 d . . . . .
H8A H 0.797011 0.464760 0.337373 0.147 Uiso 1 1 calc R U . . .
O9 O 0.698(4) 0.4583(15) 0.989(2) 0.235(13) Uani 1 1 d . . . . .
H9 H 0.665413 0.454472 0.929781 0.353 Uiso 1 1 calc R U . . .
C90 C 0.818(3) 0.4842(12) 0.992(2) 0.172(15) Uani 1 1 d . . . . .
H90A H 0.799681 0.522840 0.994247 0.258 Uiso 1 1 calc R U . . .
H90B H 0.867108 0.475909 0.932398 0.258 Uiso 1 1 calc R U . . .
H90C H 0.878397 0.473396 1.050508 0.258 Uiso 1 1 calc R U . . .
C77 C 0.778(3) 0.5265(10) 0.259(2) 0.165(13) Uani 1 1 d . . . . .
H77A H 0.677670 0.537315 0.256549 0.248 Uiso 1 1 calc R U . . .
H77B H 0.816426 0.534998 0.195379 0.248 Uiso 1 1 calc R U . . .
H77C H 0.833008 0.545933 0.311840 0.248 Uiso 1 1 calc R U . . .
H207 H 0.840(17) 0.523(7) 0.519(12) 0.09(5) Uiso 1 1 d . . . . .
H208 H 0.866(14) 0.547(6) 0.629(11) 0.06(4) Uiso 1 1 d . . . . .

loop_
_atom_site_aniso_label
_atom_site_aniso_U_11
_atom_site_aniso_U_22
_atom_site_aniso_U_33
_atom_site_aniso_U_23
_atom_site_aniso_U_13
_atom_site_aniso_U_12
Sn1 0.0373(3) 0.0448(3) 0.0323(2) -0.0070(2) -0.00303(18) 0.0001(2)
Sn2 0.0373(3) 0.0471(3) 0.0324(2) -0.0033(2) -0.00274(18) -0.0041(2)
O4 0.060(4) 0.043(3) 0.032(3) 0.002(2) -0.005(3) -0.013(3)
N3 0.025(2) 0.029(3) 0.026(2) 0.001(2) 0.0020(18) -0.008(2)
O2 0.046(3) 0.055(4) 0.037(3) -0.005(3) -0.006(3) -0.013(3)
O1 0.064(4) 0.044(3) 0.029(3) 0.002(2) -0.004(3) -0.012(3)
O6 0.045(4) 0.068(5) 0.058(4) 0.013(4) -0.014(3) -0.028(3)
O3 0.057(4) 0.057(4) 0.056(4) -0.004(4) -0.002(3) -0.026(4)
N1 0.032(3) 0.028(3) 0.028(2) -0.007(2) 0.000(2) 0.000(2)
C45 0.028(3) 0.030(3) 0.026(3) 0.000(2) 0.001(2) -0.001(2)
O5 0.045(3) 0.067(4) 0.044(4) 0.000(3) -0.012(3) -0.024(3)
C56 0.036(4) 0.031(3) 0.041(4) 0.006(3) 0.000(3) -0.001(3)
C44 0.031(3) 0.027(3) 0.032(3) -0.003(2) 0.003(3) -0.006(2)
C43 0.031(3) 0.028(3) 0.035(4) -0.007(3) 0.003(3) -0.003(3)
C23 0.030(4) 0.074(6) 0.028(3) -0.007(4) -0.002(3) 0.013(4)
C35 0.040(4) 0.030(3) 0.034(3) 0.001(3) 0.003(3) -0.003(3)
C9 0.033(4) 0.025(3) 0.037(4) -0.004(3) 0.001(3) 0.002(3)
C29 0.036(4) 0.043(4) 0.031(4) -0.007(3) 0.001(3) 0.004(3)
C10 0.033(3) 0.027(3) 0.033(3) -0.005(2) -0.002(3) 0.000(2)
N4 0.033(3) 0.055(5) 0.063(5) 0.003(4) -0.009(3) 0.001(3)
C49 0.033(3) 0.035(3) 0.041(4) 0.007(3) -0.003(3) 0.005(3)
C3 0.055(5) 0.034(4) 0.050(5) 0.000(3) 0.008(4) -0.010(3)
C11 0.034(3) 0.029(3) 0.030(3) -0.005(2) 0.000(3) 0.003(2)
C4 0.037(4) 0.033(3) 0.045(4) -0.007(3) -0.001(3) -0.001(3)
C48 0.036(4) 0.032(3) 0.057(5) 0.003(3) -0.009(3) -0.003(3)
N2 0.043(4) 0.059(5) 0.080(7) 0.008(4) -0.007(4) 0.010(4)
C13 0.037(4) 0.034(3) 0.036(4) -0.002(3) -0.001(3) -0.008(3)
C57 0.040(4) 0.068(6) 0.025(3) -0.002(3) -0.002(3) 0.004(4)
C47 0.032(3) 0.032(3) 0.029(3) 0.001(3) 0.000(3) -0.005(3)
C8 0.050(5) 0.038(4) 0.038(4) 0.000(3) -0.004(3) -0.004(3)
C22 0.048(5) 0.039(4) 0.040(4) 0.008(3) -0.004(3) -0.006(3)
C38 0.037(4) 0.029(3) 0.048(4) -0.003(3) 0.007(3) -0.005(3)
C1 0.035(3) 0.032(3) 0.035(3) -0.002(3) 0.003(3) 0.003(3)
C12 0.045(4) 0.032(4) 0.043(4) 0.000(3) -0.010(3) -0.009(3)
C36 0.055(5) 0.047(4) 0.035(4) 0.004(3) 0.008(4) -0.012(4)
C17 0.044(4) 0.040(4) 0.050(5) 0.009(3) -0.005(4) -0.002(3)
C34 0.070(7) 0.053(5) 0.033(4) -0.002(4) 0.009(4) 0.020(5)
C65 0.043(5) 0.061(7) 0.110(11) -0.009(7) -0.005(6) 0.001(5)
C51 0.046(5) 0.044(4) 0.048(5) 0.010(4) -0.009(4) 0.005(4)
C55 0.047(5) 0.057(5) 0.046(5) 0.010(4) 0.006(4) 0.004(4)
C62 0.058(5) 0.077(6) 0.042(4) -0.005(5) -0.024(4) 0.000(6)
C50 0.044(5) 0.048(5) 0.045(5) -0.002(4) 0.001(4) 0.012(4)
C66 0.063(7) 0.053(6) 0.088(9) 0.003(6) 0.023(6) 0.012(5)
C39 0.045(5) 0.045(5) 0.061(6) -0.016(4) -0.001(4) -0.011(4)
C42 0.046(4) 0.042(4) 0.036(4) -0.005(3) 0.004(3) -0.008(3)
C2 0.057(5) 0.034(4) 0.042(4) 0.006(3) 0.008(4) -0.005(3)
C63 0.040(4) 0.047(4) 0.028(3) -0.002(3) 0.000(3) -0.001(3)
C5 0.048(5) 0.040(4) 0.064(6) -0.010(4) -0.005(4) -0.012(4)
C6 0.055(5) 0.054(5) 0.056(6) -0.018(4) -0.011(4) -0.009(4)
C19 0.080(8) 0.084(8) 0.046(6) 0.006(5) -0.005(6) 0.006(7)
C21 0.055(5) 0.065(6) 0.045(5) 0.014(4) 0.001(4) -0.002(5)
C7 0.059(5) 0.056(5) 0.035(4) -0.012(4) -0.012(4) -0.002(4)
C64 0.039(4) 0.067(6) 0.051(5) -0.019(4) -0.005(4) 0.000(4)
C46 0.028(4) 0.036(4) 0.063(6) 0.000(4) 0.003(3) -0.008(3)
C27 0.059(7) 0.134(14) 0.065(8) -0.008(8) -0.022(6) -0.004(8)
C52 0.063(6) 0.061(6) 0.049(5) -0.002(4) -0.021(5) 0.000(5)
C24 0.056(6) 0.087(8) 0.042(5) 0.010(5) -0.006(4) 0.006(6)
C25 0.077(8) 0.088(9) 0.044(6) 0.019(6) 0.005(5) 0.021(7)
C15 0.047(4) 0.031(4) 0.048(5) 0.000(3) -0.005(4) 0.000(3)
C14 0.057(5) 0.031(4) 0.043(4) -0.005(3) -0.005(4) -0.004(3)
C30 0.044(5) 0.053(6) 0.080(8) -0.012(5) -0.012(5) 0.001(4)
C16 0.055(6) 0.049(5) 0.065(7) -0.006(5) -0.001(5) 0.005(4)
C37 0.044(4) 0.037(4) 0.065(6) 0.000(4) 0.004(4) -0.015(3)
C20 0.087(9) 0.114(12) 0.055(7) 0.030(7) 0.024(6) 0.029(9)
C67 0.089(9) 0.069(8) 0.060(7) -0.020(6) 0.015(7) 0.015(7)
C40 0.062(6) 0.048(5) 0.053(6) -0.015(4) -0.011(5) -0.015(4)
C192 0.065(7) 0.141(14) 0.037(5) 0.006(7) -0.015(5) 0.037(8)
C33 0.131(13) 0.055(6) 0.058(7) 0.006(5) 0.047(8) 0.034(7)
C28 0.050(5) 0.079(8) 0.094(9) -0.028(8) -0.021(6) 0.004(6)
C41 0.054(5) 0.049(5) 0.038(4) -0.007(4) -0.009(4) -0.004(4)
C60 0.070(8) 0.160(17) 0.042(6) 0.005(8) -0.010(6) 0.039(10)
C58 0.054(6) 0.081(8) 0.045(5) 0.008(5) 0.006(4) 0.002(6)
C18 0.073(7) 0.065(7) 0.060(6) 0.021(5) -0.022(6) -0.003(6)
C61 0.081(9) 0.130(15) 0.068(8) -0.020(9) -0.038(7) 0.018(9)
C32 0.083(9) 0.050(6) 0.123(13) 0.018(7) 0.054(9) 0.026(6)
C54 0.064(6) 0.083(8) 0.045(5) -0.017(5) -0.013(5) 0.006(6)
C68 0.052(5) 0.056(5) 0.045(5) -0.012(4) -0.009(4) -0.001(4)
C59 0.077(9) 0.130(14) 0.065(8) 0.034(9) 0.008(7) 0.022(10)
C31 0.044(6) 0.058(7) 0.140(15) 0.007(8) 0.017(7) 0.004(5)
C53 0.112(11) 0.082(8) 0.032(5) -0.004(5) -0.009(6) -0.003(8)
O7 0.041(3) 0.053(4) 0.067(5) -0.011(3) 0.004(3) -0.008(3)
O8 0.070(6) 0.131(10) 0.094(8) 0.005(7) 0.016(6) 0.008(6)
O9 0.24(3) 0.19(2) 0.27(3) -0.05(3) 0.00(3) -0.04(2)
C90 0.112(16) 0.18(2) 0.21(3) 0.13(2) -0.069(17) -0.062(17)
C77 0.20(3) 0.14(2) 0.16(2) 0.076(18) 0.05(2) 0.09(2)

loop_
_atom_type_symbol
_atom_type_description
_atom_type_scat_dispersion_real
_atom_type_scat_dispersion_imag
_atom_type_scat_source
C C 0.0033 0.0016 'International Tables Vol C Tables 4.2.6.8 and 6.1.1.4'
H H 0.0000 0.0000 'International Tables Vol C Tables 4.2.6.8 and 6.1.1.4'
N N 0.0061 0.0033 'International Tables Vol C Tables 4.2.6.8 and 6.1.1.4'
O O 0.0106 0.0060 'International Tables Vol C Tables 4.2.6.8 and 6.1.1.4'
Sn Sn -0.6537 1.4246 'International Tables Vol C Tables 4.2.6.8 and 6.1.1.4'

loop_
_geom_angle_atom_site_label_1
_geom_angle_atom_site_label_2
_geom_angle_atom_site_label_3
_geom_angle
_geom_angle_site_symmetry_1
_geom_angle_site_symmetry_3
O1 Sn1 C29 98.6(3) . .
O1 Sn1 C23 93.8(3) . .
C29 Sn1 C23 115.9(3) . .
O1 Sn1 N1 82.9(2) . .
C29 Sn1 N1 106.3(3) . .
C23 Sn1 N1 137.7(3) . .
O1 Sn1 O2 153.1(3) . .
C29 Sn1 O2 103.0(3) . .
C23 Sn1 O2 91.0(3) . .
N1 Sn1 O2 75.9(2) . .
O4 Sn2 C57 94.1(3) . .
O4 Sn2 C63 100.1(3) . .
C57 Sn2 C63 117.7(3) . .
O4 Sn2 O5 152.9(3) . .
C57 Sn2 O5 90.3(3) . .
C63 Sn2 O5 101.6(3) . .
O4 Sn2 N3 82.9(2) . .
C57 Sn2 N3 136.6(3) . .
C63 Sn2 N3 105.4(3) . .
O5 Sn2 N3 75.7(2) . .
C35 O4 Sn2 133.4(5) . .
C45 N3 C47 117.0(6) . .
C45 N3 Sn2 128.0(5) . .
C47 N3 Sn2 115.0(4) . .
C12 O2 Sn1 119.0(5) . .
C1 O1 Sn1 132.3(5) . .
C11 N1 C13 117.3(6) . .
C11 N1 Sn1 127.8(5) . .
C13 N1 Sn1 114.7(4) . .
N3 C45 C44 127.5(6) . .
N3 C45 H45 116.2 . .
C44 C45 H45 116.2 . .
C46 O5 Sn2 119.7(5) . .
C55 C56 C51 117.5(9) . .
C55 C56 C49 134.9(8) . .
C51 C56 C49 107.6(8) . .
C35 C44 C45 122.6(6) . .
C35 C44 C43 119.2(6) . .
C45 C44 C43 118.2(6) . .
C42 C43 C38 117.7(7) . .
C42 C43 C44 123.8(7) . .
C38 C43 C44 118.5(7) . .
C24 C23 C28 120.8(11) . .
C24 C23 Sn1 120.1(7) . .
C28 C23 Sn1 118.9(10) . .
O4 C35 C44 122.8(7) . .
O4 C35 C36 116.7(7) . .
C44 C35 C36 120.5(7) . .
C8 C9 C4 116.6(8) . .
C8 C9 C10 124.2(7) . .
C4 C9 C10 119.3(8) . .
C34 C29 C30 118.5(9) . .
C34 C29 Sn1 120.4(7) . .
C30 C29 Sn1 120.8(7) . .
C1 C10 C11 121.7(7) . .
C1 C10 C9 120.1(7) . .
C11 C10 C9 118.2(7) . .
C50 N4 C51 108.6(8) . .
C50 N4 NH2 125.7 . .
C51 N4 NH2 125.7 . .
C50 C49 C56 107.0(8) . .
C50 C49 C48 123.2(9) . .
C56 C49 C48 129.7(8) . .
C2 C3 C4 121.9(8) . .
C2 C3 H3 119.1 . .
C4 C3 H3 119.1 . .
N1 C11 C10 127.9(7) . .
N1 C11 H11 116.1 . .
C10 C11 H11 116.1 . .
C9 C4 C5 120.7(8) . .
C9 C4 C3 118.6(8) . .
C5 C4 C3 120.7(8) . .
C49 C48 C47 116.4(7) . .
C49 C48 H48A 108.2 . .
C47 C48 H48A 108.2 . .
C49 C48 H48B 108.2 . .
C47 C48 H48B 108.2 . .
H48A C48 H48B 107.3 . .
C17 N2 C16 107.9(9) . .
C17 N2 NH1 126.1 . .
C16 N2 NH1 126.1 . .
N1 C13 C14 113.5(7) . .
N1 C13 C12 109.3(6) . .
C14 C13 C12 104.7(7) . .
N1 C13 H13 109.7 . .
C14 C13 H13 109.7 . .
C12 C13 H13 109.7 . .
C58 C57 C62 117.4(9) . .
C58 C57 Sn2 120.9(8) . .
C62 C57 Sn2 121.6(8) . .
N3 C47 C46 109.6(6) . .
N3 C47 C48 112.2(6) . .
C46 C47 C48 106.6(6) . .
N3 C47 H47 109.5 . .
C46 C47 H47 109.5 . .
C48 C47 H47 109.5 . .
C7 C8 C9 122.1(9) . .
C7 C8 H8 118.9 . .
C9 C8 H8 118.9 . .
C17 C22 C21 119.1(9) . .
C17 C22 C15 106.5(9) . .
C21 C22 C15 134.4(9) . .
C39 C38 C43 120.0(8) . .
C39 C38 C37 121.0(8) . .
C43 C38 C37 119.0(8) . .
O1 C1 C10 124.8(7) . .
O1 C1 C2 116.3(7) . .
C10 C1 C2 119.0(7) . .
O3 C12 O2 124.3(8) . .
O3 C12 C13 118.6(8) . .
O2 C12 C13 117.1(7) . .
C37 C36 C35 120.3(8) . .
C37 C36 H36 119.9 . .
C35 C36 H36 119.9 . .
N2 C17 C22 109.0(9) . .
N2 C17 C18 129.3(10) . .
C22 C17 C18 121.8(10) . .
C29 C34 C33 121.5(12) . .
C29 C34 H34 119.2 . .
C33 C34 H34 119.2 . .
C64 C65 C66 120.4(12) . .
C64 C65 H65 119.8 . .
C66 C65 H65 119.8 . .
C52 C51 N4 128.8(10) . .
C52 C51 C56 124.2(10) . .
N4 C51 C56 106.9(8) . .
C54 C55 C56 119.2(10) . .
C54 C55 H55 120.4 . .
C56 C55 H55 120.4 . .
C61 C62 C57 119.8(14) . .
C61 C62 H62 120.1 . .
C57 C62 H62 120.1 . .
C49 C50 N4 109.9(9) . .
C49 C50 H50 125.1 . .
N4 C50 H50 125.1 . .
C65 C66 C67 118.4(11) . .
C65 C66 H66 120.8 . .
C67 C66 H66 120.8 . .
C40 C39 C38 119.9(9) . .
C40 C39 H39 120.1 . .
C38 C39 H39 120.1 . .
C41 C42 C43 120.8(8) . .
C41 C42 H42 119.6 . .
C43 C42 H42 119.6 . .
C3 C2 C1 121.1(8) . .
C3 C2 H2 119.4 . .
C1 C2 H2 119.4 . .
C68 C63 C64 117.9(9) . .
C68 C63 Sn2 121.2(7) . .
C64 C63 Sn2 120.6(7) . .
C6 C5 C4 120.7(9) . .
C6 C5 H5 119.7 . .
C4 C5 H5 119.7 . .
C5 C6 C7 120.3(8) . .
C5 C6 H6 119.8 . .
C7 C6 H6 119.9 . .
C18 C19 C20 121.3(13) . .
C18 C19 H19 119.4 . .
C20 C19 H19 119.4 . .
C22 C21 C20 118.7(11) . .
C22 C21 H21 120.6 . .
C20 C21 H21 120.6 . .
C8 C7 C6 119.6(9) . .
C8 C7 H7 120.2 . .
C6 C7 H7 120.2 . .
C65 C64 C63 122.1(10) . .
C65 C64 H64 118.9 . .
C63 C64 H64 118.9 . .
O6 C46 O5 124.1(9) . .
O6 C46 C47 119.6(9) . .
O5 C46 C47 116.2(7) . .
C192 C27 C28 119.7(13) . .
C192 C27 H27 120.2 . .
C28 C27 H27 120.2 . .
C51 C52 C53 115.5(10) . .
C51 C52 H52 122.2 . .
C53 C52 H52 122.2 . .
C23 C24 C25 119.7(12) . .
C23 C24 H24 120.1 . .
C25 C24 H24 120.1 . .
C192 C25 C24 120.4(13) . .
C192 C25 H25 119.8 . .
C24 C25 H25 119.8 . .
C16 C15 C22 106.0(9) . .
C16 C15 C14 125.1(10) . .
C22 C15 C14 128.9(9) . .
C15 C14 C13 115.5(7) . .
C15 C14 H14A 108.4 . .
C13 C14 H14A 108.4 . .
C15 C14 H14B 108.4 . .
C13 C14 H14B 108.4 . .
H14A C14 H14B 107.5 . .
C31 C30 C29 120.5(12) . .
C31 C30 H30 119.8 . .
C29 C30 H30 119.7 . .
C15 C16 N2 110.7(11) . .
C15 C16 H16 124.7 . .
N2 C16 H16 124.6 . .
C36 C37 C38 122.5(8) . .
C36 C37 H37 118.7 . .
C38 C37 H37 118.8 . .
C19 C20 C21 120.5(13) . .
C19 C20 H20 119.8 . .
C21 C20 H20 119.8 . .
C68 C67 C66 119.5(11) . .
C68 C67 H67 120.2 . .
C66 C67 H67 120.2 . .
C39 C40 C41 120.3(8) . .
C39 C40 H40 119.8 . .
C41 C40 H40 119.8 . .
C25 C192 C27 119.9(11) . .
C25 C192 H26 120.0 . .
C27 C192 H26 120.0 . .
C34 C33 C32 118.4(13) . .
C34 C33 H33 120.8 . .
C32 C33 H33 120.8 . .
C23 C28 C27 119.4(16) . .
C23 C28 H28 120.3 . .
C27 C28 H28 120.3 . .
C42 C41 C40 121.3(9) . .
C42 C41 H41 119.3 . .
C40 C41 H41 119.3 . .
C59 C60 C61 119.6(13) . .
C59 C60 H60 120.2 . .
C61 C60 H60 120.2 . .
C57 C58 C59 120.5(13) . .
C57 C58 H58 119.8 . .
C59 C58 H58 119.8 . .
C19 C18 C17 118.7(11) . .
C19 C18 H18 120.7 . .
C17 C18 H18 120.7 . .
C62 C61 C60 122.0(15) . .
C62 C61 H61 119.0 . .
C60 C61 H61 119.0 . .
C31 C32 C33 120.9(12) . .
C31 C32 H32 119.5 . .
C33 C32 H32 119.5 . .
C55 C54 C53 122.5(11) . .
C55 C54 H54 118.8 . .
C53 C54 H54 118.8 . .
C63 C68 C67 121.6(10) . .
C63 C68 H68 119.2 . .
C67 C68 H68 119.2 . .
C60 C59 C58 120.8(17) . .
C60 C59 H59 119.6 . .
C58 C59 H59 119.6 . .
C32 C31 C30 120.1(14) . .
C32 C31 H31 119.9 . .
C30 C31 H31 119.9 . .
C54 C53 C52 120.9(10) . .
C54 C53 H53 119.5 . .
C52 C53 H53 119.5 . .
H207 O7 H208 125(10) . .
C77 O8 H8A 109.5 . .
C90 O9 H9 109.6 . .
O9 C90 H90A 109.5 . .
O9 C90 H90B 109.4 . .
H90A C90 H90B 109.5 . .
O9 C90 H90C 109.5 . .
H90A C90 H90C 109.5 . .
H90B C90 H90C 109.5 . .
O8 C77 H77A 109.5 . .
O8 C77 H77B 109.5 . .
H77A C77 H77B 109.5 . .
O8 C77 H77C 109.5 . .
H77A C77 H77C 109.5 . .
H77B C77 H77C 109.5 . .

loop_
_geom_bond_atom_site_label_1
_geom_bond_atom_site_label_2
_geom_bond_distance
_geom_bond_site_symmetry_2
Sn1 O1 2.076(6) .
Sn1 C29 2.114(8) .
Sn1 C23 2.124(8) .
Sn1 N1 2.150(5) .
Sn1 O2 2.154(7) .
Sn2 O4 2.068(6) .
Sn2 C57 2.105(8) .
Sn2 C63 2.114(9) .
Sn2 O5 2.140(7) .
Sn2 N3 2.142(5) .
O4 C35 1.310(10) .
N3 C45 1.295(9) .
N3 C47 1.479(9) .
O2 C12 1.264(11) .
O1 C1 1.303(9) .
O6 C46 1.218(11) .
O3 C12 1.227(11) .
N1 C11 1.298(9) .
N1 C13 1.466(10) .
C45 C44 1.426(9) .
C45 H45 0.9300 .
O5 C46 1.280(12) .
C56 C55 1.389(13) .
C56 C51 1.410(12) .
C56 C49 1.416(12) .
C44 C35 1.402(10) .
C44 C43 1.478(10) .
C43 C42 1.412(12) .
C43 C38 1.418(11) .
C23 C24 1.368(17) .
C23 C28 1.368(16) .
C35 C36 1.420(11) .
C9 C8 1.405(12) .
C9 C4 1.413(11) .
C9 C10 1.451(10) .
C29 C34 1.366(13) .
C29 C30 1.378(13) .
C10 C1 1.398(11) .
C10 C11 1.421(10) .
N4 C50 1.371(13) .
N4 C51 1.388(14) .
N4 NH2 0.8600 .
C49 C50 1.365(12) .
C49 C48 1.492(11) .
C3 C2 1.346(13) .
C3 C4 1.430(13) .
C3 H3 0.9300 .
C11 H11 0.9300 .
C4 C5 1.413(12) .
C48 C47 1.550(11) .
C48 H48A 0.9700 .
C48 H48B 0.9700 .
N2 C17 1.357(15) .
N2 C16 1.381(15) .
N2 NH1 0.8600 .
C13 C14 1.533(12) .
C13 C12 1.533(11) .
C13 H13 0.9800 .
C57 C58 1.392(16) .
C57 C62 1.419(14) .
C47 C46 1.514(11) .
C47 H47 0.9800 .
C8 C7 1.385(12) .
C8 H8 0.9300 .
C22 C17 1.397(13) .
C22 C21 1.398(15) .
C22 C15 1.443(13) .
C38 C39 1.413(12) .
C38 C37 1.427(14) .
C1 C2 1.434(11) .
C36 C37 1.355(13) .
C36 H36 0.9300 .
C17 C18 1.381(16) .
C34 C33 1.377(17) .
C34 H34 0.9300 .
C65 C64 1.365(16) .
C65 C66 1.38(2) .
C65 H65 0.9300 .
C51 C52 1.394(14) .
C55 C54 1.357(14) .
C55 H55 0.9300 .
C62 C61 1.364(17) .
C62 H62 0.9300 .
C50 H50 0.9300 .
C66 C67 1.40(2) .
C66 H66 0.9300 .
C39 C40 1.363(16) .
C39 H39 0.9300 .
C42 C41 1.357(12) .
C42 H42 0.9300 .
C2 H2 0.9300 .
C63 C68 1.368(13) .
C63 C64 1.376(12) .
C5 C6 1.349(16) .
C5 H5 0.9300 .
C6 C7 1.396(16) .
C6 H6 0.9300 .
C19 C18 1.38(2) .
C19 C20 1.38(2) .
C19 H19 0.9300 .
C21 C20 1.41(2) .
C21 H21 0.9300 .
C7 H7 0.9300 .
C64 H64 0.9300 .
C27 C192 1.38(2) .
C27 C28 1.414(19) .
C27 H27 0.9300 .
C52 C53 1.38(2) .
C52 H52 0.9300 .
C24 C25 1.403(15) .
C24 H24 0.9300 .
C25 C192 1.36(2) .
C25 H25 0.9300 .
C15 C16 1.355(15) .
C15 C14 1.506(13) .
C14 H14A 0.9700 .
C14 H14B 0.9700 .
C30 C31 1.397(18) .
C30 H30 0.9300 .
C16 H16 0.9300 .
C37 H37 0.9300 .
C20 H20 0.9300 .
C67 C68 1.385(17) .
C67 H67 0.9300 .
C40 C41 1.387(14) .
C40 H40 0.9300 .
C192 H26 0.9300 .
C33 C32 1.40(2) .
C33 H33 0.9300 .
C28 H28 0.9300 .
C41 H41 0.9300 .
C60 C59 1.33(3) .
C60 C61 1.38(3) .
C60 H60 0.9300 .
C58 C59 1.416(18) .
C58 H58 0.9300 .
C18 H18 0.9300 .
C61 H61 0.9300 .
C32 C31 1.32(2) .
C32 H32 0.9300 .
C54 C53 1.396(19) .
C54 H54 0.9300 .
C68 H68 0.9300 .
C59 H59 0.9300 .
C31 H31 0.9300 .
C53 H53 0.9300 .
O7 H207 0.93(16) .
O7 H208 0.85(14) .
O8 C77 1.39(2) .
O8 H8A 0.8200 .
O9 C90 1.27(3) .
O9 H9 0.8201 .
C90 H90A 0.9600 .
C90 H90B 0.9600 .
C90 H90C 0.9600 .
C77 H77A 0.9600 .
C77 H77B 0.9600 .
C77 H77C 0.9600 .

loop_
_geom_hbond_atom_site_label_D
_geom_hbond_atom_site_label_H
_geom_hbond_atom_site_label_A
_geom_hbond_distance_DH
_geom_hbond_distance_HA
_geom_hbond_distance_DA
_geom_hbond_angle_DHA
_geom_hbond_site_symmetry_A
_geom_hbond_publ_flag
O8 H8A O3 0.82 1.95 2.749(15) 165.6 . yes
O7 H207 O3 0.93(16) 1.90(17) 2.768(10) 154(14) . yes
O8 H8A O3 0.82 1.95 2.749(15) 165.6 . yes
O7 H207 O3 0.93(16) 1.90(17) 2.768(10) 154(14) . yes
